data_7706386
loop_
_publ_author_name
'Fujii, Susumu'
'Ohtani, Ryo'
'Kuwabara, Akihide'

_publ_section_title
;
 Theoretical investigation of tetrahedral distortion of four-coordinate
 iron(II) centres in FePd(CN)<sub>4</sub>.
;
_journal_issue 6
_journal_name_full 'Dalton transactions (Cambridge, England : 2003)'
_journal_page_first 1990
_journal_page_last 1994
_journal_paper_doi 10.1039/d0dt04155f
_journal_volume 50
_journal_year 2021
_chemical_formula_moiety 'C6 H6 Fe K4 N6 O3'
_chemical_formula_sum 'C6 H6 Fe K4 N6 O3'
_chemical_formula_weight 422.42
_space_group_IT_number 15
_space_group_name_Hall '-C 2yc'
_space_group_name_H-M_alt 'C 1 2/c 1'
_symmetry_cell_setting monoclinic
_symmetry_Int_Tables_number 15
_symmetry_space_group_name_Hall '-C 2yc'
_symmetry_space_group_name_H-M 'C 1 2/c 1'
_atom_sites_solution_hydrogens geom
_atom_sites_solution_primary direct
_atom_sites_solution_secondary difmap
_audit_creation_date 2019-07-01T15:53:55-00:00
_audit_creation_method 'WinGX routine CIF_UPDATE'
_audit_update_record
;
2019-07-01 deposited with the CCDC.	2021-01-11 downloaded from the CCDC.
;
_cell_angle_alpha 90
_cell_angle_beta 90.0100(10)
_cell_angle_gamma 90
_cell_formula_units_Z 4
_cell_length_a 9.3940(4)
_cell_length_b 16.8754(8)
_cell_length_c 9.3975(4)
_cell_measurement_reflns_used 9862
_cell_measurement_temperature 296(2)
_cell_measurement_theta_max 26.39
_cell_measurement_theta_min 3.24
_cell_volume 1489.76(11)
_computing_cell_refinement 'Bruker SAINT'
_computing_data_collection 'Bruker APEX2'
_computing_data_reduction 'Bruker SAINT'
_computing_molecular_graphics 'Bruker SHELXTL'
_computing_publication_material 'Bruker SHELXTL'
_computing_structure_refinement 'SHELXL-2018/3 (Sheldrick, 2018)'
_computing_structure_solution 'SHELXS-97 (Sheldrick 2008)'
_diffrn_ambient_temperature 296(2)
_diffrn_measured_fraction_theta_full 0.996
_diffrn_measured_fraction_theta_max 0.996
_diffrn_measurement_device_type 'Bruker APEX-II CCD'
_diffrn_measurement_method '\f and \w scans'
_diffrn_radiation_type MoK\a
_diffrn_radiation_wavelength 0.71073
_diffrn_reflns_av_R_equivalents 0.0418
_diffrn_reflns_av_unetI/netI 0.0192
_diffrn_reflns_Laue_measured_fraction_full 0.996
_diffrn_reflns_Laue_measured_fraction_max 0.996
_diffrn_reflns_limit_h_max 11
_diffrn_reflns_limit_h_min -11
_diffrn_reflns_limit_k_max 21
_diffrn_reflns_limit_k_min -21
_diffrn_reflns_limit_l_max 11
_diffrn_reflns_limit_l_min -11
_diffrn_reflns_number 25859
_diffrn_reflns_point_group_measured_fraction_full 0.996
_diffrn_reflns_point_group_measured_fraction_max 0.996
_diffrn_reflns_theta_full 25.242
_diffrn_reflns_theta_max 26.371
_diffrn_reflns_theta_min 3.245
_diffrn_standards_number 0
_exptl_absorpt_coefficient_mu 2.142
_exptl_absorpt_correction_T_max 0.827
_exptl_absorpt_correction_T_min 0.598
_exptl_absorpt_correction_type numerical
_exptl_absorpt_process_details 'numerical from crystal shape'
_exptl_crystal_colour 'light yellow'
_exptl_crystal_density_diffrn 1.883
_exptl_crystal_density_method 'not measured'
_exptl_crystal_description prism
_exptl_crystal_F_000 840
_exptl_crystal_size_max 0.268
_exptl_crystal_size_mid 0.167
_exptl_crystal_size_min 0.092
_refine_diff_density_max 0.711
_refine_diff_density_min -0.403
_refine_diff_density_rms 0.108
_refine_ls_extinction_method none
_refine_ls_goodness_of_fit_ref 1.115
_refine_ls_hydrogen_treatment constr
_refine_ls_matrix_type full
_refine_ls_number_parameters 98
_refine_ls_number_reflns 1097
_refine_ls_number_restraints 0
_refine_ls_restrained_S_all 1.115
_refine_ls_R_factor_all 0.0475
_refine_ls_R_factor_gt 0.039
_refine_ls_shift/su_max 0
_refine_ls_shift/su_mean 0
_refine_ls_structure_factor_coef Fsqd
_refine_ls_weighting_details 'w=1/[\s^2^(Fo^2^)+(0.0896P)^2^+0.5254P] where P=(Fo^2^+2Fc^2^)/3'
_refine_ls_weighting_scheme calc
_refine_ls_wR_factor_gt 0.1168
_refine_ls_wR_factor_ref 0.1226
_reflns_Friedel_coverage 0
_reflns_number_gt 966
_reflns_number_total 1524
_reflns_threshold_expression 'I > 2\s(I)'
_cod_data_source_file d0dt04155f2.cif
_cod_data_source_block k4[fe(cn)6]3h2o
_cod_depositor_comments 'Adding full bibliography for 7706383--7706389.cif.'
_cod_original_sg_symbol_H-M 'C 2/c'
_cod_database_code 7706386
_shelx_shelxl_version_number 2018/3

loop_
_symmetry_equiv_pos_as_xyz
'x, y, z'
'-x, y, -z+1/2'
'x+1/2, y+1/2, z'
'-x+1/2, y+1/2, -z+1/2'
'-x, -y, -z'
'x, -y, z-1/2'
'-x+1/2, -y+1/2, -z'
'x+1/2, -y+1/2, z-1/2'

loop_
_atom_site_label
_atom_site_type_symbol
_atom_site_fract_x
_atom_site_fract_y
_atom_site_fract_z
_atom_site_U_iso_or_equiv
_atom_site_adp_type
_atom_site_occupancy
_atom_site_site_symmetry_order
_atom_site_calc_flag
_atom_site_refinement_flags_posn
_atom_site_refinement_flags_adp
_atom_site_refinement_flags_occupancy
_atom_site_disorder_assembly
_atom_site_disorder_group
Fe Fe 0 0.17730(4) 0.25 0.0167(3) Uani 1 2 d S T P . .
K1 K 0.59677(10) 0.14402(5) 0.43894(10) 0.0328(3) Uani 1 1 d . . . . .
K2 K 0.31405(10) 0.35847(6) 0.34362(10) 0.0340(3) Uani 1 1 d . . . . .
C1 C 0 0.0637(3) 0.25 0.0285(12) Uani 1 2 d S T P . .
N1 N 0 -0.0055(3) 0.25 0.0435(14) Uani 1 2 d S T P . .
C2 C 0 0.2920(3) 0.25 0.0203(10) Uani 1 2 d S T P . .
N2 N 0 0.3580(3) 0.25 0.0318(12) Uani 1 2 d S T P . .
C3 C 0.0680(4) 0.17748(18) 0.0576(4) 0.0217(8) Uani 1 1 d . . . . .
N3 N 0.1093(4) 0.1775(2) -0.0603(4) 0.0337(9) Uani 1 1 d . . . . .
C4 C 0.1927(4) 0.17690(18) 0.3187(4) 0.0215(7) Uani 1 1 d . . . . .
N4 N 0.3086(4) 0.1752(2) 0.3612(4) 0.0360(10) Uani 1 1 d . . . . .
O1 O 0.2430(5) -0.0021(2) 0.4849(7) 0.0827(18) Uani 1 1 d . . . . .
H1A H 0.261923 -0.03382 0.402306 0.124 Uiso 1 1 d R U . . .
H1B H 0.148848 0.018457 0.469909 0.124 Uiso 1 1 d R U . . .
O2 O 0.4661(10) 0.0282(3) 0.2803(11) 0.056(3) Uani 0.50(1) 1 d . . P . .
H2A H 0.500001 -0.022765 0.250003 0.084 Uiso 1 2 d R U P . .
H2B H 0.366943 0.028549 0.255488 0.084 Uiso 0.50(1) 1 d R U P . .

loop_
_atom_site_aniso_label
_atom_site_aniso_U_11
_atom_site_aniso_U_22
_atom_site_aniso_U_33
_atom_site_aniso_U_23
_atom_site_aniso_U_13
_atom_site_aniso_U_12
Fe 0.0152(4) 0.0212(4) 0.0138(4) 0 0.0003(3) 0
K1 0.0274(5) 0.0441(5) 0.0270(6) 0.0005(3) -0.0010(4) 0.0005(3)
K2 0.0280(5) 0.0494(6) 0.0246(5) -0.0026(3) 0.0007(4) -0.0004(3)
C1 0.029(3) 0.030(3) 0.026(3) 0 -0.005(2) 0
N1 0.064(4) 0.024(2) 0.042(3) 0 0.004(3) 0
C2 0.013(2) 0.041(3) 0.007(2) 0 0.0007(18) 0
N2 0.031(3) 0.035(3) 0.029(3) 0 0.004(2) 0
C3 0.0186(16) 0.0238(15) 0.0228(19) -0.0008(12) -0.0037(15) 0.0006(12)
N3 0.029(2) 0.051(2) 0.021(2) 0.0001(13) 0.0023(17) -0.0004(13)
C4 0.0238(19) 0.0248(15) 0.0159(17) -0.0017(12) 0.0012(15) 0.0011(12)
N4 0.0199(18) 0.059(2) 0.029(2) 0.0009(15) -0.0050(18) 0.0018(14)
O1 0.093(4) 0.0472(16) 0.108(4) 0.012(2) -0.037(4) -0.001(2)
O2 0.073(8) 0.031(3) 0.065(8) -0.007(3) 0.007(5) 0.000(3)

loop_
_atom_type_symbol
_atom_type_description
_atom_type_scat_dispersion_real
_atom_type_scat_dispersion_imag
_atom_type_scat_source
Fe Fe 0.3463 0.8444 'International Tables Vol C Tables 4.2.6.8 and 6.1.1.4'
K K 0.2009 0.2494 'International Tables Vol C Tables 4.2.6.8 and 6.1.1.4'
C C 0.0033 0.0016 'International Tables Vol C Tables 4.2.6.8 and 6.1.1.4'
N N 0.0061 0.0033 'International Tables Vol C Tables 4.2.6.8 and 6.1.1.4'
O O 0.0106 0.006 'International Tables Vol C Tables 4.2.6.8 and 6.1.1.4'
H H 0 0 'International Tables Vol C Tables 4.2.6.8 and 6.1.1.4'

loop_
_geom_angle_atom_site_label_1
_geom_angle_atom_site_label_2
_geom_angle_atom_site_label_3
_geom_angle
_geom_angle_site_symmetry_1
_geom_angle_site_symmetry_3
_geom_angle_publ_flag
C1 Fe C3 90.09(9) . 2 ?
C1 Fe C3 90.10(9) . . ?
C3 Fe C3 179.81(18) 2 . ?
C1 Fe C4 89.80(9) . . ?
C3 Fe C4 89.83(16) 2 . ?
C3 Fe C4 90.17(16) . . ?
C1 Fe C4 89.80(9) . 2 ?
C3 Fe C4 90.17(16) 2 2 ?
C3 Fe C4 89.83(16) . 2 ?
C4 Fe C4 179.60(19) . 2 ?
C1 Fe C2 180 . . ?
C3 Fe C2 89.91(9) 2 . ?
C3 Fe C2 89.90(9) . . ?
C4 Fe C2 90.20(9) . . ?
C4 Fe C2 90.20(9) 2 . ?
O2 K1 N4 64.4(2) . . ?
O2 K1 O2 17.1(3) . 2_655 ?
N4 K1 O2 75.5(2) . 2_655 ?
O2 K1 O1 77.3(2) . 5_656 ?
N4 K1 O1 134.74(13) . 5_656 ?
O2 K1 O1 74.1(2) 2_655 5_656 ?
O2 K1 N4 75.4(2) . 2_655 ?
N4 K1 N4 90.47(12) . 2_655 ?
O2 K1 N4 60.76(17) 2_655 2_655 ?
O1 K1 N4 102.79(16) 5_656 2_655 ?
O2 K1 N3 136.9(2) . 8_556 ?
N4 K1 N3 81.55(11) . 8_556 ?
O2 K1 N3 133.08(17) 2_655 8_556 ?
O1 K1 N3 143.08(10) 5_656 8_556 ?
N4 K1 N3 79.37(11) 2_655 8_556 ?
O2 K1 N3 137.9(2) . 2_655 ?
N4 K1 N3 157.43(13) . 2_655 ?
O2 K1 N3 125.2(2) 2_655 2_655 ?
O1 K1 N3 65.93(11) 5_656 2_655 ?
N4 K1 N3 92.89(11) 2_655 2_655 ?
N3 K1 N3 77.17(11) 8_556 2_655 ?
O2 K1 N2 112.18(19) . 7_556 ?
N4 K1 N2 87.98(9) . 7_556 ?
O2 K1 N2 127.62(17) 2_655 7_556 ?
O1 K1 N2 84.85(16) 5_656 7_556 ?
N4 K1 N2 170.52(11) 2_655 7_556 ?
N3 K1 N2 91.16(12) 8_556 7_556 ?
N3 K1 N2 85.05(8) 2_655 7_556 ?
N3 K2 O1 137.36(14) 7 7_556 ?
N3 K2 N3 90.24(10) 7 8_556 ?
O1 K2 N3 99.82(11) 7_556 8_556 ?
N3 K2 N1 74.99(10) 7 3 ?
O1 K2 N1 68.92(13) 7_556 3 ?
N3 K2 N1 72.81(9) 8_556 3 ?
N3 K2 N4 155.72(13) 7 7_556 ?
O1 K2 N4 65.80(14) 7_556 7_556 ?
N3 K2 N4 92.17(10) 8_556 7_556 ?
N1 K2 N4 128.65(9) 3 7_556 ?
N3 K2 N2 88.55(8) 7 . ?
O1 K2 N2 89.10(12) 7_556 . ?
N3 K2 N2 167.99(12) 8_556 . ?
N1 K2 N2 118.28(9) 3 . ?
N4 K2 N2 84.13(7) 7_556 . ?
N3 K2 N4 80.78(11) 7 . ?
O1 K2 N4 141.79(13) 7_556 . ?
N3 K2 N4 78.21(10) 8_556 . ?
N1 K2 N4 141.74(10) 3 . ?
N4 K2 N4 76.09(13) 7_556 . ?
N2 K2 N4 89.80(11) . . ?
N1 C1 Fe 180 . . ?
C1 N1 K2 139.57(6) . 3_445 ?
C1 N1 K2 139.57(6) . 4_545 ?
K2 N1 K2 80.86(13) 3_445 4_545 ?
N2 C2 Fe 180 . . ?
C2 N2 K1 89.37(9) . 8_455 ?
C2 N2 K1 89.37(9) . 7_556 ?
K1 N2 K1 178.74(18) 8_455 7_556 ?
C2 N2 K2 90.16(9) . . ?
K1 N2 K2 89.33(2) 8_455 . ?
K1 N2 K2 90.68(2) 7_556 . ?
C2 N2 K2 90.16(9) . 2 ?
K1 N2 K2 90.68(2) 8_455 2 ?
K1 N2 K2 89.33(2) 7_556 2 ?
K2 N2 K2 179.69(19) . 2 ?
N3 C3 Fe 179.8(4) . . ?
C3 N3 K2 166.9(3) . 7 ?
C3 N3 K2 88.8(3) . 8_455 ?
K2 N3 K2 84.72(9) 7 8_455 ?
C3 N3 K1 89.4(3) . 8_455 ?
K2 N3 K1 102.86(12) 7 8_455 ?
K2 N3 K1 99.61(11) 8_455 8_455 ?
C3 N3 K1 86.9(2) . 2_655 ?
K2 N3 K1 94.69(13) 7 2_655 ?
K2 N3 K1 157.09(15) 8_455 2_655 ?
K1 N3 K1 102.84(11) 8_455 2_655 ?
N4 C4 Fe 178.7(3) . . ?
C4 N4 K1 169.5(3) . . ?
C4 N4 K1 87.7(3) . 2_655 ?
K1 N4 K1 85.81(12) . 2_655 ?
C4 N4 K2 87.9(3) . 7_556 ?
K1 N4 K2 95.21(10) . 7_556 ?
K1 N4 K2 158.58(16) 2_655 7_556 ?
C4 N4 K2 88.5(3) . . ?
K1 N4 K2 100.50(12) . . ?
K1 N4 K2 96.90(12) 2_655 . ?
K2 N4 K2 103.91(13) 7_556 . ?
K1 O1 K2 129.21(19) 5_656 7_556 ?
K1 O2 K1 89.81(17) . 2_655 ?

loop_
_geom_bond_atom_site_label_1
_geom_bond_atom_site_label_2
_geom_bond_distance
_geom_bond_site_symmetry_2
_geom_bond_publ_flag
Fe C1 1.917(5) . ?
Fe C3 1.918(4) 2 ?
Fe C3 1.918(4) . ?
Fe C4 1.922(4) . ?
Fe C4 1.922(4) 2 ?
Fe C2 1.936(5) . ?
K1 O2 2.748(9) . ?
K1 N4 2.853(3) . ?
K1 O2 2.901(9) 2_655 ?
K1 O1 2.918(4) 5_656 ?
K1 N4 3.004(4) 2_655 ?
K1 N3 3.014(4) 8_556 ?
K1 N3 3.041(4) 2_655 ?
K1 N2 3.0616(10) 7_556 ?
K2 N3 2.825(4) 7 ?
K2 O1 2.959(5) 7_556 ?
K2 N3 2.979(4) 8_556 ?
K2 N1 3.016(4) 3 ?
K2 N4 3.057(5) 7_556 ?
K2 N2 3.0784(9) . ?
K2 N4 3.097(4) . ?
C1 N1 1.168(7) . ?
C2 N2 1.113(8) . ?
C3 N3 1.174(6) . ?
C4 N4 1.159(5) . ?
